data_7031763
loop_
_publ_author_name
'Wang, Xin-Ming'
'Fan, Rui-Qing'
'Qiang, Liang-Sheng'
'Wang, Ping'
'Yang, Yu-Lin'
'Wang, Yu-Lei'

_publ_section_title
;
 Crystal transformation synthesis of a highly stable fluorescent 3D
 indium-tetranuclear {In4(\m2-OH)3} building block based metal organic
 framework through a dinuclear complex.
;
_journal_issue 43
_journal_name_full 'Dalton transactions (Cambridge, England : 2003)'
_journal_page_first 16152
_journal_page_last 16155
_journal_paper_doi 10.1039/c4dt02045f
_journal_volume 43
_journal_year 2014
_chemical_formula_sum 'C66 H64 In6 N6 O53'
_chemical_formula_weight 2478.15
_chemical_name_systematic
; 
 ? 
;
_space_group_IT_number 15
_symmetry_cell_setting monoclinic
_symmetry_space_group_name_Hall '-C 2yc'
_symmetry_space_group_name_H-M 'C 1 2/c 1'
_atom_sites_solution_hydrogens geom
_atom_sites_solution_primary direct
_atom_sites_solution_secondary difmap
_audit_creation_method SHELXL-97
_cell_angle_alpha 90.00
_cell_angle_beta 120.42(3)
_cell_angle_gamma 90.00
_cell_formula_units_Z 4
_cell_length_a 33.877(7)
_cell_length_b 13.224(3)
_cell_length_c 21.000(4)
_cell_measurement_reflns_used 36390
_cell_measurement_temperature 293(2)
_cell_measurement_theta_max 27.48
_cell_measurement_theta_min 3.08
_cell_volume 8113(4)
_computing_cell_refinement 'Bruker SMART'
_computing_data_collection 'Bruker SMART'
_computing_data_reduction 'Bruker SAINT'
_computing_molecular_graphics SHELXP-97
_computing_publication_material SHELXTL
_computing_structure_refinement 'SHELXL-97 (Sheldrick, 1997)'
_computing_structure_solution 'SHELXS-97 (Sheldrick, 1997)'
_diffrn_ambient_temperature 293(2)
_diffrn_measured_fraction_theta_full 0.978
_diffrn_measured_fraction_theta_max 0.978
_diffrn_measurement_device_type 'Bruker Smart APEX CCD area detector'
_diffrn_measurement_method 'phi and omega scans'
_diffrn_radiation_monochromator graphite
_diffrn_radiation_source 'fine-focus sealed tube'
_diffrn_radiation_type MoK\a
_diffrn_radiation_wavelength 0.71073
_diffrn_reflns_av_R_equivalents 0.0379
_diffrn_reflns_av_sigmaI/netI 0.0359
_diffrn_reflns_limit_h_max 43
_diffrn_reflns_limit_h_min -43
_diffrn_reflns_limit_k_max 17
_diffrn_reflns_limit_k_min -17
_diffrn_reflns_limit_l_max 27
_diffrn_reflns_limit_l_min -26
_diffrn_reflns_number 36390
_diffrn_reflns_theta_full 27.48
_diffrn_reflns_theta_max 27.48
_diffrn_reflns_theta_min 3.08
_diffrn_standards_decay_% 0
_diffrn_standards_interval_count 0
_diffrn_standards_interval_time 0
_diffrn_standards_number 0
_exptl_absorpt_coefficient_mu 1.796
_exptl_absorpt_correction_T_max 0.8907
_exptl_absorpt_correction_T_min 0.4600
_exptl_absorpt_correction_type multi-scan
_exptl_absorpt_process_details SADABS
_exptl_crystal_colour colorless
_exptl_crystal_density_diffrn 2.029
_exptl_crystal_density_method 'not measured'
_exptl_crystal_description rectangle
_exptl_crystal_F_000 4879
_exptl_crystal_size_max 0.51
_exptl_crystal_size_mid 0.14
_exptl_crystal_size_min 0.07
_refine_diff_density_max 1.587
_refine_diff_density_min -1.404
_refine_diff_density_rms 0.168
_refine_ls_extinction_method none
_refine_ls_goodness_of_fit_ref 1.110
_refine_ls_hydrogen_treatment mixed
_refine_ls_matrix_type full
_refine_ls_number_parameters 591
_refine_ls_number_reflns 9098
_refine_ls_number_restraints 0
_refine_ls_restrained_S_all 1.110
_refine_ls_R_factor_all 0.0617
_refine_ls_R_factor_gt 0.0495
_refine_ls_shift/su_max 0.045
_refine_ls_shift/su_mean 0.001
_refine_ls_structure_factor_coef Fsqd
_refine_ls_weighting_details 'calc w=1/[\s^2^(Fo^2^)+(0.0507P)^2^+129.8038P] where P=(Fo^2^+2Fc^2^)/3'
_refine_ls_weighting_scheme calc
_refine_ls_wR_factor_gt 0.1333
_refine_ls_wR_factor_ref 0.1396
_reflns_number_gt 7245
_reflns_number_total 9098
_reflns_threshold_expression >2sigma(I)
_cod_data_source_file c4dt02045f2.cif
_cod_data_source_block w
_cod_depositor_comments
;
The following automatic conversions were performed:

'_symmetry_cell_setting' value 'Monoclinic' changed to 'monoclinic'
according to
/usr/data/users/saulius/crontab/automatic-downloads/rss-feeds/RSC/lib/dictionaries/cif_core.dic
dictionary named 'cif_core.dic' version 2.4.2 from 2011-04-26.

Automatic conversion script
Id: cif_fix_values 2281 2013-09-26 08:29:07Z andrius 

 Adding full bibliography for 7031763--7031764.cif.
;
_cod_original_cell_volume 8113(3)
_cod_original_sg_symbol_H-M 'C2/c   '
_cod_database_code 7031763

loop_
_symmetry_equiv_pos_as_xyz
'x, y, z'
'-x, y, -z+1/2'
'x+1/2, y+1/2, z'
'-x+1/2, y+1/2, -z+1/2'
'-x, -y, -z'
'x, -y, z-1/2'
'-x+1/2, -y+1/2, -z'
'x+1/2, -y+1/2, z-1/2'

loop_
_atom_site_label
_atom_site_type_symbol
_atom_site_fract_x
_atom_site_fract_y
_atom_site_fract_z
_atom_site_U_iso_or_equiv
_atom_site_adp_type
_atom_site_occupancy
_atom_site_symmetry_multiplicity
_atom_site_calc_flag
_atom_site_refinement_flags
In1 In 0.072096(15) 0.61115(4) 0.06722(2) 0.02660(12) Uani 1 1 d .
In2 In 0.234889(14) 0.14890(4) 0.78572(2) 0.02416(12) Uani 1 1 d .
In3 In 0.102910(14) 0.11910(4) 0.19014(2) 0.02447(12) Uani 1 1 d .
O1 O 0.14834(16) 0.5987(4) 0.1209(3) 0.0346(11) Uani 1 1 d .
O2 O 0.20756(16) 0.5977(5) 0.1008(3) 0.0438(13) Uani 1 1 d .
O3 O 0.00717(15) 0.6365(4) -0.0445(2) 0.0316(11) Uani 1 1 d .
O4 O -0.02356(16) 0.6425(4) -0.1671(3) 0.0398(12) Uani 1 1 d .
O5 O 0.01569(19) 0.6148(5) 0.0900(3) 0.0453(14) Uani 1 1 d .
O6 O 0.08427(19) 0.6027(5) 0.1866(3) 0.0453(14) Uani 1 1 d .
O7 O 0.07056(16) 0.4508(4) 0.0647(3) 0.0367(11) Uani 1 1 d .
H7A H 0.0809 0.4272 0.0324 0.055 Uiso 1 1 d R
H7B H 0.0398 0.4279 0.0468 0.055 Uiso 1 1 d R
O8 O 0.08584(16) 0.7699(4) 0.0918(3) 0.0332(11) Uani 1 1 d .
H8A H 0.0973 0.7942 0.0672 0.050 Uiso 1 1 d R
H8C H 0.1047 0.7772 0.1376 0.050 Uiso 1 1 d R
O9 O 0.31131(15) 0.1472(4) 0.8538(2) 0.0326(11) Uani 1 1 d .
O10 O 0.37194(16) 0.1318(4) 0.9677(3) 0.0383(12) Uani 1 1 d .
O11 O 0.17113(15) 0.1423(4) 0.7930(2) 0.0323(11) Uani 1 1 d .
O12 O 0.14155(17) 0.1350(5) 0.8669(3) 0.0514(16) Uani 1 1 d .
O13 O 0.24908(16) 0.1539(5) 0.6917(3) 0.0408(13) Uani 1 1 d .
O14 O 0.17808(15) 0.1509(4) 0.6664(2) 0.0310(10) Uani 1 1 d .
O15 O 0.16405(16) 0.1159(4) 0.3067(3) 0.0394(12) Uani 1 1 d .
O16 O 0.09476(16) 0.1217(4) 0.2888(3) 0.0399(13) Uani 1 1 d .
O17 O 0.23705(15) -0.0120(4) 0.7751(3) 0.0335(11) Uani 1 1 d .
H17A H 0.2471 -0.0434 0.8220 0.050 Uiso 1 1 d R
H17B H 0.2580 -0.0281 0.7585 0.050 Uiso 1 1 d R
O18 O 0.23360(18) 0.3122(4) 0.7911(3) 0.0411(12) Uani 1 1 d .
H18A H 0.2429 0.3326 0.8406 0.062 Uiso 1 1 d R
H18B H 0.2031 0.3359 0.7581 0.062 Uiso 1 1 d R
O19 O 0.16261(15) 0.1108(4) 0.1734(2) 0.0296(10) Uani 1 1 d .
O20 O 0.18819(16) 0.1243(4) 0.0953(3) 0.0356(11) Uani 1 1 d .
O21 O 0.02678(15) 0.1157(4) 0.1306(2) 0.0343(11) Uani 1 1 d .
O22 O -0.03783(15) 0.1204(4) 0.0223(3) 0.0400(12) Uani 1 1 d .
O23 O 0.09807(15) -0.0443(4) 0.1881(2) 0.0326(10) Uani 1 1 d .
H23A H 0.0850 -0.0676 0.1381 0.049 Uiso 1 1 d R
H23C H 0.0789 -0.0646 0.2073 0.049 Uiso 1 1 d R
O24 O 0.10197(18) 0.2826(4) 0.1905(3) 0.0439(13) Uani 1 1 d .
H24A H 0.0895 0.3070 0.1409 0.066 Uiso 1 1 d R
H24D H 0.0833 0.3055 0.2100 0.066 Uiso 1 1 d R
N1 N 0.08939(17) 0.6220(4) -0.0209(3) 0.0239(11) Uani 1 1 d .
N2 N 0.25412(17) 0.1396(4) 0.9034(3) 0.0223(10) Uani 1 1 d .
N3 N 0.07744(18) 0.1245(4) 0.0703(3) 0.0254(11) Uani 1 1 d .
C1 C 0.0572(2) 0.6334(5) -0.0915(4) 0.0284(14) Uani 1 1 d .
C2 C 0.0687(3) 0.6363(6) -0.1451(4) 0.0421(18) Uani 1 1 d .
H2A H 0.0458 0.6417 -0.1944 0.050 Uiso 1 1 calc R
C3 C 0.1135(3) 0.6313(6) -0.1274(4) 0.0395(18) Uani 1 1 d .
H3A H 0.1212 0.6359 -0.1639 0.047 Uiso 1 1 calc R
C4 C 0.1464(2) 0.6194(6) -0.0555(4) 0.0330(15) Uani 1 1 d .
H4A H 0.1770 0.6136 -0.0423 0.040 Uiso 1 1 calc R
C5 C 0.1341(2) 0.6161(5) -0.0019(4) 0.0280(13) Uani 1 1 d .
C6 C 0.0092(2) 0.6377(5) -0.1034(3) 0.0275(13) Uani 1 1 d .
C7 C 0.1662(2) 0.6034(5) 0.0791(4) 0.0311(14) Uani 1 1 d .
C8 C 0.0202(3) 0.6120(6) 0.2066(4) 0.0366(16) Uani 1 1 d .
C9 C -0.0268(3) 0.6132(7) 0.1738(4) 0.0421(18) Uani 1 1 d .
H9A H -0.0449 0.6139 0.1225 0.051 Uiso 1 1 calc R
C10 C 0.0475(3) 0.6136(7) 0.2829(4) 0.0407(18) Uani 1 1 d .
H10A H 0.0792 0.6149 0.3051 0.049 Uiso 1 1 calc R
C11 C 0.0418(3) 0.6098(6) 0.1600(4) 0.0373(16) Uani 1 1 d .
C12 C 0.2987(2) 0.1349(5) 0.9545(3) 0.0255(13) Uani 1 1 d .
C13 C 0.3127(3) 0.1254(6) 1.0291(4) 0.0375(16) Uani 1 1 d .
H13A H 0.3436 0.1258 1.0649 0.045 Uiso 1 1 calc R
C14 C 0.2796(3) 0.1154(7) 1.0488(4) 0.0450(19) Uani 1 1 d .
H14A H 0.2878 0.1064 1.0979 0.054 Uiso 1 1 calc R
C15 C 0.2323(2) 0.1192(6) 0.9919(4) 0.0365(16) Uani 1 1 d .
H15A H 0.2092 0.1131 1.0033 0.044 Uiso 1 1 calc R
C16 C 0.2221(2) 0.1318(5) 0.9216(4) 0.0326(15) Uani 1 1 d .
C17 C 0.3304(2) 0.1385(5) 0.9238(4) 0.0290(14) Uani 1 1 d .
C18 C 0.1736(2) 0.1377(5) 0.8553(4) 0.0306(14) Uani 1 1 d .
C19 C 0.1903(2) 0.1382(5) 0.5640(3) 0.0276(13) Uani 1 1 d .
C20 C 0.2199(2) 0.1493(6) 0.5371(3) 0.0332(15) Uani 1 1 d .
H20A H 0.2507 0.1629 0.5693 0.040 Uiso 1 1 calc R
C21 C 0.2032(2) 0.1400(6) 0.4617(3) 0.0310(15) Uani 1 1 d .
H21A H 0.2231 0.1453 0.4434 0.037 Uiso 1 1 calc R
C22 C 0.1569(2) 0.1227(5) 0.4140(3) 0.0277(13) Uani 1 1 d .
C23 C 0.1269(2) 0.1104(6) 0.4408(3) 0.0305(14) Uani 1 1 d .
H23B H 0.0960 0.0986 0.4086 0.037 Uiso 1 1 calc R
C24 C 0.1440(2) 0.1161(5) 0.5154(3) 0.0283(14) Uani 1 1 d .
H24B H 0.1246 0.1053 0.5340 0.034 Uiso 1 1 calc R
C25 C 0.2070(2) 0.1487(5) 0.6439(3) 0.0279(13) Uani 1 1 d .
C26 C 0.1386(2) 0.1189(5) 0.3331(3) 0.0274(13) Uani 1 1 d .
C27 C 0.1079(2) 0.1281(5) 0.0467(4) 0.0280(13) Uani 1 1 d .
C28 C 0.0943(2) 0.1335(6) -0.0238(4) 0.0330(15) Uani 1 1 d .
H28A H 0.1157 0.1332 -0.0391 0.040 Uiso 1 1 calc R
C29 C 0.0468(3) 0.1397(6) -0.0771(4) 0.0386(17) Uani 1 1 d .
H29A H 0.0367 0.1459 -0.1272 0.046 Uiso 1 1 calc R
C30 C 0.0158(2) 0.1363(6) -0.0520(4) 0.0355(16) Uani 1 1 d .
H30A H -0.0156 0.1395 -0.0851 0.043 Uiso 1 1 calc R
C31 C 0.0326(2) 0.1281(5) 0.0231(3) 0.0243(12) Uani 1 1 d .
C32 C 0.1571(2) 0.1193(5) 0.1088(3) 0.0258(13) Uani 1 1 d .
C33 C 0.0047(2) 0.1211(5) 0.0611(4) 0.0301(14) Uani 1 1 d .
OW1 O 0.0000 0.0512(11) 0.2500 0.167(9) Uani 1 2 d S
HW1A H -0.0023 0.0527 0.2884 0.250 Uiso 0.50 1 d PR
HW1B H -0.0200 0.0899 0.2173 0.250 Uiso 0.50 1 d PR
OW2 O 0.1647(4) 0.550(2) 0.7681(7) 0.292(14) Uani 1 1 d .
HW2A H 0.1808 0.5892 0.7582 0.438 Uiso 1 1 d R
HW2B H 0.1821 0.5118 0.8039 0.438 Uiso 1 1 d R
OW3 O 0.0515(2) -0.1136(5) 0.2470(4) 0.0580(17) Uani 1 1 d .
HW3B H 0.0776 -0.1309 0.2824 0.087 Uiso 1 1 d R
HW3C H 0.0323 -0.1134 0.2618 0.087 Uiso 1 1 d R

loop_
_atom_site_aniso_label
_atom_site_aniso_U_11
_atom_site_aniso_U_22
_atom_site_aniso_U_33
_atom_site_aniso_U_23
_atom_site_aniso_U_13
_atom_site_aniso_U_12
In1 0.0312(2) 0.0305(3) 0.0246(2) 0.00261(17) 0.01878(19) 0.00265(18)
In2 0.0233(2) 0.0328(3) 0.0157(2) -0.00136(16) 0.00948(16) -0.00233(17)
In3 0.0221(2) 0.0351(3) 0.0163(2) 0.00126(16) 0.00977(16) 0.00188(17)
O1 0.037(3) 0.042(3) 0.030(2) 0.005(2) 0.021(2) 0.008(2)
O2 0.028(2) 0.059(4) 0.044(3) 0.017(3) 0.018(2) 0.008(2)
O3 0.027(2) 0.043(3) 0.029(2) 0.002(2) 0.0173(19) 0.002(2)
O4 0.032(2) 0.054(4) 0.027(2) 0.000(2) 0.009(2) 0.006(2)
O5 0.053(3) 0.063(4) 0.037(3) 0.000(3) 0.035(3) 0.001(3)
O6 0.050(3) 0.059(4) 0.039(3) -0.003(3) 0.032(3) 0.001(3)
O7 0.036(3) 0.034(3) 0.053(3) 0.002(2) 0.031(2) 0.000(2)
O8 0.032(2) 0.040(3) 0.025(2) -0.002(2) 0.013(2) -0.001(2)
O9 0.027(2) 0.047(3) 0.024(2) 0.000(2) 0.0130(19) -0.001(2)
O10 0.028(2) 0.054(4) 0.029(2) -0.003(2) 0.012(2) 0.005(2)
O11 0.027(2) 0.046(3) 0.026(2) -0.006(2) 0.0155(19) -0.006(2)
O12 0.030(3) 0.097(5) 0.038(3) -0.009(3) 0.026(2) -0.011(3)
O13 0.029(2) 0.070(4) 0.021(2) 0.001(2) 0.0115(19) -0.007(2)
O14 0.028(2) 0.046(3) 0.018(2) 0.0022(19) 0.0113(18) 0.005(2)
O15 0.030(2) 0.068(4) 0.023(2) 0.001(2) 0.016(2) 0.001(2)
O16 0.031(2) 0.065(4) 0.022(2) -0.008(2) 0.012(2) -0.002(2)
O17 0.030(2) 0.035(3) 0.029(2) -0.004(2) 0.011(2) -0.002(2)
O18 0.044(3) 0.036(3) 0.040(3) 0.002(2) 0.019(2) -0.005(2)
O19 0.025(2) 0.042(3) 0.022(2) 0.0009(19) 0.0116(18) 0.0012(19)
O20 0.033(2) 0.050(3) 0.032(3) -0.007(2) 0.022(2) -0.004(2)
O21 0.022(2) 0.059(3) 0.021(2) 0.006(2) 0.0097(18) 0.005(2)
O22 0.020(2) 0.057(4) 0.037(3) 0.014(2) 0.009(2) 0.001(2)
O23 0.032(2) 0.035(3) 0.027(2) -0.0022(19) 0.0118(19) 0.001(2)
O24 0.049(3) 0.040(3) 0.044(3) 0.006(2) 0.024(3) 0.009(2)
N1 0.026(2) 0.026(3) 0.022(2) 0.006(2) 0.013(2) 0.003(2)
N2 0.025(2) 0.026(3) 0.019(2) -0.003(2) 0.013(2) 0.001(2)
N3 0.029(3) 0.030(3) 0.017(2) 0.007(2) 0.012(2) 0.001(2)
C1 0.031(3) 0.026(4) 0.031(3) 0.001(3) 0.018(3) 0.004(3)
C2 0.039(4) 0.042(5) 0.039(4) -0.004(3) 0.015(3) -0.001(3)
C3 0.048(4) 0.052(5) 0.034(4) 0.002(3) 0.032(3) 0.000(3)
C4 0.037(4) 0.039(4) 0.035(4) 0.008(3) 0.027(3) 0.005(3)
C5 0.028(3) 0.026(4) 0.037(4) 0.002(3) 0.021(3) 0.003(2)
C6 0.028(3) 0.031(4) 0.026(3) -0.002(3) 0.015(3) 0.001(2)
C7 0.034(3) 0.032(4) 0.027(3) 0.007(3) 0.016(3) 0.005(3)
C8 0.050(4) 0.039(4) 0.037(4) 0.000(3) 0.034(3) 0.002(3)
C9 0.048(4) 0.058(5) 0.032(4) 0.002(3) 0.029(3) -0.001(4)
C10 0.041(4) 0.059(5) 0.032(4) 0.000(3) 0.026(3) 0.002(3)
C11 0.055(5) 0.033(4) 0.042(4) -0.005(3) 0.037(4) 0.000(3)
C12 0.026(3) 0.027(4) 0.022(3) 0.000(2) 0.012(2) 0.002(2)
C13 0.035(4) 0.044(5) 0.028(3) -0.002(3) 0.011(3) 0.004(3)
C14 0.059(5) 0.055(5) 0.021(3) 0.000(3) 0.019(3) 0.002(4)
C15 0.035(3) 0.051(5) 0.031(3) -0.011(3) 0.022(3) 0.000(3)
C16 0.036(3) 0.033(4) 0.037(4) -0.001(3) 0.025(3) -0.005(3)
C17 0.028(3) 0.029(4) 0.029(3) -0.006(3) 0.013(3) 0.001(3)
C18 0.036(3) 0.033(4) 0.027(3) -0.008(3) 0.018(3) -0.006(3)
C19 0.030(3) 0.034(4) 0.017(3) -0.003(2) 0.010(2) -0.002(3)
C20 0.023(3) 0.051(5) 0.022(3) 0.006(3) 0.008(2) -0.002(3)
C21 0.033(3) 0.044(4) 0.020(3) 0.000(3) 0.016(3) -0.002(3)
C22 0.033(3) 0.028(4) 0.021(3) 0.000(2) 0.013(3) 0.002(3)
C23 0.027(3) 0.042(4) 0.022(3) -0.006(3) 0.012(3) -0.004(3)
C24 0.027(3) 0.039(4) 0.024(3) 0.003(3) 0.017(3) 0.002(3)
C25 0.037(3) 0.032(4) 0.017(3) 0.000(2) 0.016(3) -0.002(3)
C26 0.031(3) 0.029(4) 0.018(3) -0.002(2) 0.010(2) 0.001(3)
C27 0.027(3) 0.026(4) 0.032(3) -0.004(3) 0.017(3) -0.001(2)
C28 0.032(3) 0.039(4) 0.031(3) 0.002(3) 0.018(3) -0.001(3)
C29 0.044(4) 0.056(5) 0.014(3) 0.004(3) 0.013(3) 0.006(3)
C30 0.028(3) 0.050(5) 0.020(3) 0.002(3) 0.006(3) 0.008(3)
C31 0.027(3) 0.021(3) 0.023(3) -0.002(2) 0.011(2) 0.000(2)
C32 0.028(3) 0.028(4) 0.022(3) -0.002(2) 0.013(2) -0.002(2)
C33 0.028(3) 0.032(4) 0.032(3) 0.005(3) 0.016(3) 0.003(3)
OW1 0.137(13) 0.080(11) 0.37(3) 0.000 0.195(18) 0.000
OW2 0.070(7) 0.69(4) 0.095(9) -0.013(16) 0.029(7) -0.103(15)
OW3 0.043(3) 0.074(5) 0.060(4) 0.013(3) 0.028(3) -0.004(3)

loop_
_atom_type_symbol
_atom_type_description
_atom_type_scat_dispersion_real
_atom_type_scat_dispersion_imag
_atom_type_scat_source
C C 0.0033 0.0016 'International Tables Vol C Tables 4.2.6.8 and 6.1.1.4'
H H 0.0000 0.0000 'International Tables Vol C Tables 4.2.6.8 and 6.1.1.4'
In In -0.7276 1.3100 'International Tables Vol C Tables 4.2.6.8 and 6.1.1.4'
N N 0.0061 0.0033 'International Tables Vol C Tables 4.2.6.8 and 6.1.1.4'
O O 0.0106 0.0060 'International Tables Vol C Tables 4.2.6.8 and 6.1.1.4'

loop_
_geom_angle_atom_site_label_1
_geom_angle_atom_site_label_2
_geom_angle_atom_site_label_3
_geom_angle
_geom_angle_site_symmetry_1
_geom_angle_site_symmetry_3
O7 In1 O8 168.29(19) . .
O7 In1 O5 90.8(2) . .
O8 In1 O5 91.9(2) . .
O7 In1 N1 93.29(19) . .
O8 In1 N1 91.16(19) . .
O5 In1 N1 144.2(2) . .
O7 In1 O1 86.94(19) . .
O8 In1 O1 84.08(18) . .
O5 In1 O1 143.31(18) . .
N1 In1 O1 72.47(18) . .
O7 In1 O3 97.02(19) . .
O8 In1 O3 94.68(18) . .
O5 In1 O3 74.26(18) . .
N1 In1 O3 69.93(17) . .
O1 In1 O3 142.35(16) . .
O7 In1 O6 88.2(2) . .
O8 In1 O6 83.70(19) . .
O5 In1 O6 57.6(2) . .
N1 In1 O6 157.97(19) . .
O1 In1 O6 85.68(18) . .
O3 In1 O6 131.73(18) . .
O7 In1 C11 89.9(2) . .
O8 In1 C11 87.0(2) . .
O5 In1 C11 29.0(2) . .
N1 In1 C11 172.7(2) . .
O1 In1 C11 114.3(2) . .
O3 In1 C11 103.2(2) . .
O6 In1 C11 28.6(2) . .
O17 In2 O18 176.51(19) . .
O17 In2 N2 93.15(19) . .
O18 In2 N2 90.0(2) . .
O17 In2 O9 88.13(18) . .
O18 In2 O9 91.4(2) . .
N2 In2 O9 72.24(17) . .
O17 In2 O11 93.06(18) . .
O18 In2 O11 89.42(19) . .
N2 In2 O11 70.80(17) . .
O9 In2 O11 143.04(16) . .
O17 In2 O14 87.17(18) . .
O18 In2 O14 91.02(19) . .
N2 In2 O14 147.31(17) . .
O9 In2 O14 140.37(16) . .
O11 In2 O14 76.53(16) . .
O17 In2 O13 84.5(2) . .
O18 In2 O13 92.0(2) . .
N2 In2 O13 154.69(18) . .
O9 In2 O13 82.49(17) . .
O11 In2 O13 134.42(17) . .
O14 In2 O13 57.89(16) . .
O17 In2 C25 83.8(2) . .
O18 In2 C25 93.1(2) . .
N2 In2 C25 175.3(2) . .
O9 In2 C25 111.13(19) . .
O11 In2 C25 105.72(19) . .
O14 In2 C25 29.24(18) . .
O13 In2 C25 28.71(19) . .
O23 In3 O24 175.23(19) . .
O23 In3 N3 91.58(19) . .
O24 In3 N3 88.5(2) . .
O23 In3 O16 89.4(2) . .
O24 In3 O16 88.4(2) . .
N3 In3 O16 154.04(19) . .
O23 In3 O21 85.08(19) . .
O24 In3 O21 90.4(2) . .
N3 In3 O21 71.81(18) . .
O16 In3 O21 82.45(17) . .
O23 In3 O19 90.77(18) . .
O24 In3 O19 93.77(19) . .
N3 In3 O19 71.56(18) . .
O16 In3 O19 134.37(17) . .
O21 In3 O19 142.98(16) . .
O23 In3 O15 91.22(19) . .
O24 In3 O15 91.3(2) . .
N3 In3 O15 147.74(18) . .
O16 In3 O15 58.11(17) . .
O21 In3 O15 140.44(16) . .
O19 In3 O15 76.28(16) . .
O23 In3 C26 90.48(19) . .
O24 In3 C26 89.8(2) . .
N3 In3 C26 175.7(2) . .
O16 In3 C26 29.73(19) . .
O21 In3 C26 112.14(18) . .
O19 In3 C26 104.65(18) . .
O15 In3 C26 28.37(18) . .
C7 O1 In1 118.1(4) . .
C6 O3 In1 120.0(4) . .
C11 O5 In1 94.5(4) . .
C11 O6 In1 88.8(4) . .
In1 O7 H7A 109.3 . .
In1 O7 H7B 109.5 . .
H7A O7 H7B 109.5 . .
In1 O8 H8A 109.4 . .
In1 O8 H8C 109.2 . .
H8A O8 H8C 109.5 . .
C17 O9 In2 119.0(4) . .
C18 O11 In2 120.6(4) . .
C25 O13 In2 92.2(4) . .
C25 O14 In2 91.6(4) . .
C26 O15 In3 91.1(4) . .
C26 O16 In3 91.7(4) . .
In2 O17 H17A 109.6 . .
In2 O17 H17B 109.2 . .
H17A O17 H17B 109.5 . .
In2 O18 H18A 109.4 . .
In2 O18 H18B 109.3 . .
H18A O18 H18B 109.5 . .
C32 O19 In3 120.6(4) . .
C33 O21 In3 119.2(4) . .
In3 O23 H23A 109.3 . .
In3 O23 H23C 109.3 . .
H23A O23 H23C 109.5 . .
In3 O24 H24A 109.4 . .
In3 O24 H24D 109.3 . .
H24A O24 H24D 109.5 . .
C1 N1 C5 119.8(5) . .
C1 N1 In1 121.6(4) . .
C5 N1 In1 118.6(4) . .
C16 N2 C12 121.5(5) . .
C16 N2 In2 120.3(4) . .
C12 N2 In2 118.1(4) . .
C31 N3 C27 121.5(5) . .
C31 N3 In3 119.2(4) . .
C27 N3 In3 119.2(4) . .
N1 C1 C2 120.4(6) . .
N1 C1 C6 113.2(5) . .
C2 C1 C6 126.4(6) . .
C1 C2 C3 120.9(7) . .
C1 C2 H2A 119.5 . .
C3 C2 H2A 119.5 . .
C4 C3 C2 118.9(6) . .
C4 C3 H3A 120.5 . .
C2 C3 H3A 120.5 . .
C3 C4 C5 119.3(6) . .
C3 C4 H4A 120.4 . .
C5 C4 H4A 120.4 . .
N1 C5 C4 120.7(6) . .
N1 C5 C7 113.7(5) . .
C4 C5 C7 125.6(6) . .
O4 C6 O3 126.3(6) . .
O4 C6 C1 118.8(6) . .
O3 C6 C1 114.9(5) . .
O2 C7 O1 125.2(6) . .
O2 C7 C5 117.6(6) . .
O1 C7 C5 117.1(6) . .
C10 C8 C9 120.4(6) . .
C10 C8 C11 119.7(7) . .
C9 C8 C11 119.9(7) . .
C8 C9 C10 120.3(7) . 2
C8 C9 H9A 119.8 . .
C10 C9 H9A 119.8 2 .
C8 C10 C9 119.2(7) . 2
C8 C10 H10A 120.4 . .
C9 C10 H10A 120.4 2 .
O6 C11 O5 119.0(6) . .
O6 C11 C8 122.8(7) . .
O5 C11 C8 118.1(7) . .
O6 C11 In1 62.6(4) . .
O5 C11 In1 56.5(3) . .
C8 C11 In1 174.5(6) . .
N2 C12 C13 120.5(6) . .
N2 C12 C17 114.5(5) . .
C13 C12 C17 125.0(6) . .
C12 C13 C14 118.6(7) . .
C12 C13 H13A 120.7 . .
C14 C13 H13A 120.7 . .
C13 C14 C15 118.7(6) . .
C13 C14 H14A 120.7 . .
C15 C14 H14A 120.7 . .
C16 C15 C14 118.4(6) . .
C16 C15 H15A 120.8 . .
C14 C15 H15A 120.8 . .
N2 C16 C15 122.3(7) . .
N2 C16 C18 113.3(6) . .
C15 C16 C18 124.4(6) . .
O10 C17 O9 126.0(6) . .
O10 C17 C12 117.9(6) . .
O9 C17 C12 116.1(5) . .
O12 C18 O11 127.1(7) . .
O12 C18 C16 118.1(6) . .
O11 C18 C16 114.8(6) . .
C20 C19 C24 119.9(6) . .
C20 C19 C25 120.9(6) . .
C24 C19 C25 119.2(6) . .
C19 C20 C21 119.7(6) . .
C19 C20 H20A 120.1 . .
C21 C20 H20A 120.1 . .
C20 C21 C22 119.5(6) . .
C20 C21 H21A 120.2 . .
C22 C21 H21A 120.2 . .
C21 C22 C23 121.0(6) . .
C21 C22 C26 119.7(6) . .
C23 C22 C26 119.2(6) . .
C24 C23 C22 118.8(6) . .
C24 C23 H23B 120.6 . .
C22 C23 H23B 120.6 . .
C23 C24 C19 120.8(6) . .
C23 C24 H24B 119.6 . .
C19 C24 H24B 119.6 . .
O13 C25 O14 118.1(5) . .
O13 C25 C19 122.2(6) . .
O14 C25 C19 119.6(6) . .
O13 C25 In2 59.1(3) . .
O14 C25 In2 59.2(3) . .
C19 C25 In2 174.5(5) . .
O15 C26 O16 119.0(6) . .
O15 C26 C22 122.0(6) . .
O16 C26 C22 119.0(6) . .
O15 C26 In3 60.5(3) . .
O16 C26 In3 58.5(3) . .
C22 C26 In3 176.9(5) . .
C28 C27 N3 121.1(6) . .
C28 C27 C32 125.6(6) . .
N3 C27 C32 113.2(5) . .
C27 C28 C29 120.3(6) . .
C27 C28 H28A 119.9 . .
C29 C28 H28A 119.9 . .
C30 C29 C28 117.9(6) . .
C30 C29 H29A 121.0 . .
C28 C29 H29A 121.0 . .
C29 C30 C31 118.7(6) . .
C29 C30 H30A 120.6 . .
C31 C30 H30A 120.6 . .
N3 C31 C30 120.4(6) . .
N3 C31 C33 112.8(5) . .
C30 C31 C33 126.8(6) . .
O20 C32 O19 124.9(6) . .
O20 C32 C27 119.8(6) . .
O19 C32 C27 115.2(5) . .
O22 C33 O21 124.7(6) . .
O22 C33 C31 118.5(6) . .
O21 C33 C31 116.8(6) . .
HW1A OW1 HW1B 109.5 . .
HW2A OW2 HW2B 109.5 . .
HW3B OW3 HW3C 109.5 . .

loop_
_geom_bond_atom_site_label_1
_geom_bond_atom_site_label_2
_geom_bond_distance
_geom_bond_site_symmetry_2
In1 O7 2.121(5) .
In1 O8 2.155(5) .
In1 O5 2.193(5) .
In1 N1 2.210(5) .
In1 O1 2.241(5) .
In1 O3 2.286(5) .
In1 O6 2.328(5) .
In1 C11 2.622(7) .
In2 O17 2.144(5) .
In2 O18 2.164(6) .
In2 N2 2.218(5) .
In2 O9 2.236(5) .
In2 O11 2.243(4) .
In2 O14 2.258(4) .
In2 O13 2.257(5) .
In2 C25 2.628(6) .
In3 O23 2.166(5) .
In3 O24 2.162(6) .
In3 N3 2.211(5) .
In3 O16 2.224(5) .
In3 O21 2.225(4) .
In3 O19 2.223(4) .
In3 O15 2.269(5) .
In3 C26 2.607(6) .
O1 C7 1.295(8) .
O2 C7 1.237(8) .
O3 C6 1.273(7) .
O4 C6 1.235(8) .
O5 C11 1.276(9) .
O6 C11 1.257(10) .
O7 H7A 0.9605 .
O7 H7B 0.9595 .
O8 H8A 0.8502 .
O8 H8C 0.8499 .
O9 C17 1.276(8) .
O10 C17 1.234(8) .
O11 C18 1.269(8) .
O12 C18 1.226(8) .
O13 C25 1.264(8) .
O14 C25 1.284(8) .
O15 C26 1.239(8) .
O16 C26 1.293(8) .
O17 H17A 0.9600 .
O17 H17B 0.9600 .
O18 H18A 0.9600 .
O18 H18B 0.9600 .
O19 C32 1.278(7) .
O20 C32 1.223(8) .
O21 C33 1.260(8) .
O22 C33 1.247(8) .
O23 H23A 0.9600 .
O23 H23C 0.9602 .
O24 H24A 0.9601 .
O24 H24D 0.9598 .
N1 C1 1.332(8) .
N1 C5 1.358(8) .
N2 C16 1.322(8) .
N2 C12 1.339(8) .
N3 C31 1.330(8) .
N3 C27 1.353(8) .
C1 C2 1.367(10) .
C1 C6 1.513(9) .
C2 C3 1.368(11) .
C2 H2A 0.9300 .
C3 C4 1.357(10) .
C3 H3A 0.9300 .
C4 C5 1.387(9) .
C4 H4A 0.9300 .
C5 C7 1.493(9) .
C8 C10 1.387(10) .
C8 C9 1.378(11) .
C8 C11 1.491(9) .
C9 C10 1.401(9) 2
C9 H9A 0.9300 .
C10 C9 1.401(9) 2
C10 H10A 0.9300 .
C12 C13 1.394(9) .
C12 C17 1.509(9) .
C13 C14 1.383(11) .
C13 H13A 0.9300 .
C14 C15 1.434(11) .
C14 H14A 0.9300 .
C15 C16 1.347(10) .
C15 H15A 0.9300 .
C16 C18 1.527(10) .
C19 C20 1.384(9) .
C19 C24 1.404(9) .
C19 C25 1.482(8) .
C20 C21 1.393(9) .
C20 H20A 0.9300 .
C21 C22 1.387(9) .
C21 H21A 0.9300 .
C22 C23 1.399(9) .
C22 C26 1.487(8) .
C23 C24 1.369(9) .
C23 H23B 0.9300 .
C24 H24B 0.9300 .
C27 C28 1.311(9) .
C27 C32 1.514(9) .
C28 C29 1.423(10) .
C28 H28A 0.9300 .
C29 C30 1.393(10) .
C29 H29A 0.9300 .
C30 C31 1.385(9) .
C30 H30A 0.9300 .
C31 C33 1.515(9) .
OW1 HW1A 0.8502 .
OW1 HW1B 0.8500 .
OW2 HW2A 0.8499 .
OW2 HW2B 0.8500 .
OW3 HW3B 0.8500 .
OW3 HW3C 0.8502 .
